data_4029894
loop_
_publ_author_name
'Martin, Sara E.'
'Streeter, Matthew D.'
'Jones, Laurel L.'
'Klepfer, Matthew S.'
'Atmatzidis, Kyriakos'
'Wille, Kristen D.'
'Harrison, Sean A.'
'Hoegg, Edward D.'
'Sheridan, Heather M.'
'Kramer, Stephanie'
'Parrish, Damon A.'
'Amick, Aaron W.'

_publ_section_title
;
 A three-step process to facilitate the annulation of polycyclic aromatic
 hydrocarbons.
;
_journal_issue 17
_journal_name_full 'The Journal of organic chemistry'
_journal_page_first 8324
_journal_page_last 8330
_journal_paper_doi 10.1021/jo501576e
_journal_volume 79
_journal_year 2014
_chemical_formula_moiety 'C18 H18 O'
_chemical_formula_sum 'C18 H18 O'
_chemical_formula_weight 250.32
_chemical_name_systematic
; 
 2-(1,2-dihydroacenaphthylen-5-yl)cyclohexanone 
;
_space_group_IT_number 2
_symmetry_cell_setting triclinic
_symmetry_space_group_name_Hall '-P 1'
_symmetry_space_group_name_H-M 'P -1'
_atom_sites_solution_hydrogens geom
_atom_sites_solution_primary direct
_atom_sites_solution_secondary difmap
_audit_creation_date 2014-06-26
_audit_creation_method 'from SHELXTL CIF, local template and enCIFer'
_cell_angle_alpha 71.605(5)
_cell_angle_beta 77.199(5)
_cell_angle_gamma 82.165(6)
_cell_formula_units_Z 2
_cell_length_a 7.1924(11)
_cell_length_b 8.3504(13)
_cell_length_c 11.6752(18)
_cell_measurement_temperature 150(2)
_cell_volume 647.17(17)
_computing_cell_refinement 'Bruker APEX2 v2010.3-0 (Bruker, 2009)'
_computing_data_collection 'Bruker APEX2 v2010.3-0 (Bruker, 2009)'
_computing_data_reduction
;
Bruker SAINT v7.68A (Bruker, 2009), Bruker XPREP v2008/2 (Bruker, 2008)
;
_computing_molecular_graphics 'Bruker SHELXTL v2008/4 (Bruker, 2008)'
_computing_publication_material 'Bruker SHELXTL v2008/4 (Bruker, 2008)'
_computing_structure_refinement 'Bruker SHELXTL v2008/4 (Bruker, 2008)'
_computing_structure_solution 'Bruker SHELXTL v2008/4 (Bruker, 2008)'
_diffrn_ambient_temperature 150(2)
_diffrn_measured_fraction_theta_full 0.943
_diffrn_measured_fraction_theta_max 0.943
_diffrn_measurement_device_type 'Bruker SMART APEX II CCD'
_diffrn_measurement_method '\w scans'
_diffrn_radiation_monochromator graphite
_diffrn_radiation_source 'fine focus sealed tube'
_diffrn_radiation_type MoK\a
_diffrn_radiation_wavelength 0.71073
_diffrn_reflns_av_R_equivalents 0.0000
_diffrn_reflns_av_sigmaI/netI 0.0388
_diffrn_reflns_limit_h_max 9
_diffrn_reflns_limit_h_min -8
_diffrn_reflns_limit_k_max 10
_diffrn_reflns_limit_k_min -9
_diffrn_reflns_limit_l_max 14
_diffrn_reflns_limit_l_min 0
_diffrn_reflns_number 2521
_diffrn_reflns_theta_full 26.47
_diffrn_reflns_theta_max 26.47
_diffrn_reflns_theta_min 1.87
_exptl_absorpt_coefficient_mu 0.077
_exptl_absorpt_correction_T_max 0.9862
_exptl_absorpt_correction_T_min 0.9300
_exptl_absorpt_correction_type multi-scan
_exptl_absorpt_process_details 'SADABS v2008/1 (Bruker, 2008)'
_exptl_crystal_colour colorless
_exptl_crystal_density_diffrn 1.285
_exptl_crystal_density_method 'not measured'
_exptl_crystal_description plate
_exptl_crystal_F_000 268
_exptl_crystal_size_max 0.95
_exptl_crystal_size_mid 0.21
_exptl_crystal_size_min 0.18
_refine_diff_density_max 1.110
_refine_diff_density_min -0.332
_refine_diff_density_rms 0.077
_refine_ls_extinction_method none
_refine_ls_goodness_of_fit_ref 1.029
_refine_ls_hydrogen_treatment constr
_refine_ls_matrix_type full
_refine_ls_number_parameters 172
_refine_ls_number_reflns 2521
_refine_ls_number_restraints 0
_refine_ls_restrained_S_all 1.029
_refine_ls_R_factor_all 0.1137
_refine_ls_R_factor_gt 0.0923
_refine_ls_shift/su_max 0.000
_refine_ls_shift/su_mean 0.000
_refine_ls_structure_factor_coef Fsqd
_refine_ls_weighting_details 'calc w=1/[\s^2^(Fo^2^)+(0.1098P)^2^+1.5792P] where P=(Fo^2^+2Fc^2^)/3'
_refine_ls_weighting_scheme calc
_refine_ls_wR_factor_gt 0.2389
_refine_ls_wR_factor_ref 0.2510
_reflns_number_gt 1937
_reflns_number_total 2521
_reflns_threshold_expression I>2\s(I)
_cod_data_source_file jo501576e_si_004.cif
_cod_data_source_block wc0002
_cod_depositor_comments
;
The following automatic conversions were performed:

'_symmetry_cell_setting' value 'Triclinic' changed to 'triclinic'
according to
/home/saulius/struct/COD-crude-data--automatic-downloads/rss-feeds/ACS/lib/dictionaries/cif_core.dic
dictionary named 'cif_core.dic' version 2.4.2 from 2011-04-26.

Automatic conversion script
Id: cif_fix_values 2281 2013-09-26 08:29:07Z andrius 

 Adding full bibliography for 4029892--4029894.cif.
;
_cod_original_sg_symbol_H-M P-1
_cod_database_code 4029894

loop_
_symmetry_equiv_pos_as_xyz
'x, y, z'
'-x, -y, -z'

loop_
_atom_site_label
_atom_site_type_symbol
_atom_site_fract_x
_atom_site_fract_y
_atom_site_fract_z
_atom_site_U_iso_or_equiv
_atom_site_adp_type
_atom_site_occupancy
_atom_site_symmetry_multiplicity
_atom_site_calc_flag
_atom_site_refinement_flags
O1 O 0.5659(3) 0.5069(3) 0.6727(2) 0.0346(7) Uani 1 1 d .
C1 C 0.4226(5) 0.5934(4) 0.6549(3) 0.0302(8) Uani 1 1 d .
C2 C 0.2216(5) 0.5335(5) 0.7131(3) 0.0317(8) Uani 1 1 d .
H2 H 0.1589 0.6048 0.7675 0.038 Uiso 1 1 calc R
C3 C 0.1079(6) 0.5700(5) 0.6106(4) 0.0423(10) Uani 1 1 d .
H3A H 0.1673 0.5018 0.5545 0.051 Uiso 1 1 calc R
H3B H -0.0240 0.5357 0.6468 0.051 Uiso 1 1 calc R
C4 C 0.1008(6) 0.7544(6) 0.5384(4) 0.0456(10) Uani 1 1 d .
H4A H 0.0336 0.8221 0.5932 0.055 Uiso 1 1 calc R
H4B H 0.0277 0.7728 0.4722 0.055 Uiso 1 1 calc R
C5 C 0.3037(7) 0.8143(5) 0.4814(4) 0.0485(11) Uani 1 1 d .
H5A H 0.3639 0.7579 0.4179 0.058 Uiso 1 1 calc R
H5B H 0.2948 0.9378 0.4406 0.058 Uiso 1 1 calc R
C6 C 0.4272(6) 0.7757(5) 0.5763(4) 0.0420(10) Uani 1 1 d .
H6A H 0.3824 0.8504 0.6296 0.050 Uiso 1 1 calc R
H6B H 0.5605 0.7998 0.5348 0.050 Uiso 1 1 calc R
C1' C 0.2688(4) -0.0978(4) 1.1621(3) 0.0239(7) Uani 1 1 d .
H1'A H 0.1608 -0.1342 1.2313 0.029 Uiso 1 1 calc R
H1'B H 0.3901 -0.1458 1.1905 0.029 Uiso 1 1 calc R
C2A' C 0.2402(4) 0.0066(4) 0.9470(3) 0.0225(7) Uani 1 1 d .
C2' C 0.2511(4) -0.1556(4) 1.0508(3) 0.0238(7) Uani 1 1 d .
H2'A H 0.3638 -0.2304 1.0294 0.029 Uiso 1 1 calc R
H2'B H 0.1344 -0.2170 1.0694 0.029 Uiso 1 1 calc R
C3' C 0.2248(5) 0.0412(5) 0.8273(3) 0.0320(8) Uani 1 1 d .
H3' H 0.2174 -0.0473 0.7939 0.038 Uiso 1 1 calc R
C4' C 0.2201(5) 0.2158(5) 0.7521(3) 0.0347(9) Uani 1 1 d .
H4' H 0.2111 0.2389 0.6684 0.042 Uiso 1 1 calc R
C5' C 0.2278(4) 0.3497(5) 0.7940(3) 0.0312(8) Uani 1 1 d .
C5A' C 0.2443(4) 0.3161(4) 0.9178(3) 0.0276(8) Uani 1 1 d .
C6' C 0.2579(5) 0.4352(4) 0.9806(4) 0.0346(9) Uani 1 1 d .
H6' H 0.2556 0.5524 0.9372 0.041 Uiso 1 1 calc R
C7' C 0.2740(5) 0.3843(5) 1.1007(4) 0.0356(9) Uani 1 1 d .
H7' H 0.2828 0.4669 1.1392 0.043 Uiso 1 1 calc R
C8' C 0.2779(5) 0.2125(5) 1.1697(3) 0.0320(8) Uani 1 1 d .
H8' H 0.2894 0.1796 1.2536 0.038 Uiso 1 1 calc R
C8A' C 0.2649(4) 0.0931(4) 1.1143(3) 0.0225(7) Uani 1 1 d .
C8B' C 0.2493(4) 0.1441(4) 0.9897(3) 0.0216(7) Uani 1 1 d .

loop_
_atom_site_aniso_label
_atom_site_aniso_U_11
_atom_site_aniso_U_22
_atom_site_aniso_U_33
_atom_site_aniso_U_23
_atom_site_aniso_U_13
_atom_site_aniso_U_12
O1 0.0258(12) 0.0321(13) 0.0418(15) -0.0032(11) -0.0056(10) -0.0085(10)
C1 0.0287(17) 0.0290(17) 0.0274(17) 0.0001(14) -0.0034(13) -0.0071(14)
C2 0.0313(18) 0.0319(18) 0.0281(17) -0.0027(14) -0.0049(14) -0.0047(14)
C3 0.041(2) 0.035(2) 0.051(2) -0.0020(17) -0.0247(18) -0.0045(17)
C4 0.054(2) 0.047(2) 0.0289(19) -0.0018(17) -0.0182(17) 0.0144(19)
C5 0.067(3) 0.037(2) 0.039(2) 0.0022(17) -0.017(2) -0.014(2)
C6 0.044(2) 0.032(2) 0.040(2) 0.0003(16) 0.0005(17) -0.0099(17)
C1' 0.0209(14) 0.0200(15) 0.0254(16) 0.0017(12) -0.0037(12) -0.0045(12)
C2A' 0.0145(13) 0.0257(16) 0.0239(15) -0.0030(12) -0.0005(11) -0.0057(12)
C2' 0.0201(14) 0.0177(15) 0.0305(17) -0.0034(13) -0.0026(12) -0.0040(11)
C3' 0.0243(16) 0.045(2) 0.0284(18) -0.0126(15) -0.0022(13) -0.0089(15)
C4' 0.0234(16) 0.057(2) 0.0181(15) -0.0015(16) -0.0043(12) -0.0057(16)
C5' 0.0180(15) 0.0337(19) 0.0358(19) 0.0015(15) -0.0053(13) -0.0091(13)
C5A' 0.0162(14) 0.0244(16) 0.0347(18) 0.0043(14) -0.0064(12) -0.0055(12)
C6' 0.0273(17) 0.0158(15) 0.057(2) -0.0045(15) -0.0069(16) -0.0061(13)
C7' 0.0376(19) 0.0272(18) 0.044(2) -0.0136(16) -0.0063(16) -0.0064(15)
C8' 0.0295(17) 0.0336(19) 0.0344(19) -0.0116(15) -0.0036(14) -0.0080(14)
C8A' 0.0166(14) 0.0201(15) 0.0286(16) -0.0034(12) -0.0033(12) -0.0048(11)
C8B' 0.0127(13) 0.0190(15) 0.0288(16) -0.0002(12) -0.0031(11) -0.0048(11)

loop_
_atom_type_symbol
_atom_type_description
_atom_type_scat_dispersion_real
_atom_type_scat_dispersion_imag
_atom_type_scat_source
C C 0.0033 0.0016 'International Tables Vol C Tables 4.2.6.8 and 6.1.1.4'
H H 0.0000 0.0000 'International Tables Vol C Tables 4.2.6.8 and 6.1.1.4'
O O 0.0106 0.0060 'International Tables Vol C Tables 4.2.6.8 and 6.1.1.4'

loop_
_geom_angle_atom_site_label_1
_geom_angle_atom_site_label_2
_geom_angle_atom_site_label_3
_geom_angle
O1 C1 C6 121.6(3)
O1 C1 C2 123.6(3)
C6 C1 C2 114.7(3)
C3 C2 C5' 114.7(3)
C3 C2 C1 108.1(3)
C5' C2 C1 111.9(3)
C3 C2 H2 107.3
C5' C2 H2 107.3
C1 C2 H2 107.3
C4 C3 C2 111.7(3)
C4 C3 H3A 109.3
C2 C3 H3A 109.3
C4 C3 H3B 109.3
C2 C3 H3B 109.3
H3A C3 H3B 107.9
C3 C4 C5 111.2(3)
C3 C4 H4A 109.4
C5 C4 H4A 109.4
C3 C4 H4B 109.4
C5 C4 H4B 109.4
H4A C4 H4B 108.0
C6 C5 C4 111.9(3)
C6 C5 H5A 109.2
C4 C5 H5A 109.2
C6 C5 H5B 109.2
C4 C5 H5B 109.2
H5A C5 H5B 107.9
C5 C6 C1 111.8(3)
C5 C6 H6A 109.3
C1 C6 H6A 109.3
C5 C6 H6B 109.3
C1 C6 H6B 109.3
H6A C6 H6B 107.9
C8A' C1' C2' 105.1(2)
C8A' C1' H1'A 110.7
C2' C1' H1'A 110.7
C8A' C1' H1'B 110.7
C2' C1' H1'B 110.7
H1'A C1' H1'B 108.8
C3' C2A' C8B' 117.5(3)
C3' C2A' C2' 133.4(3)
C8B' C2A' C2' 109.1(3)
C2A' C2' C1' 104.7(3)
C2A' C2' H2'A 110.8
C1' C2' H2'A 110.8
C2A' C2' H2'B 110.8
C1' C2' H2'B 110.8
H2'A C2' H2'B 108.9
C2A' C3' C4' 118.4(3)
C2A' C3' H3' 120.8
C4' C3' H3' 120.8
C5' C4' C3' 124.1(3)
C5' C4' H4' 118.0
C3' C4' H4' 118.0
C4' C5' C5A' 118.3(3)
C4' C5' C2 123.3(3)
C5A' C5' C2 118.5(3)
C5' C5A' C8B' 116.8(3)
C5' C5A' C6' 128.0(3)
C8B' C5A' C6' 115.3(3)
C7' C6' C5A' 121.5(3)
C7' C6' H6' 119.2
C5A' C6' H6' 119.2
C6' C7' C8' 121.8(3)
C6' C7' H7' 119.1
C8' C7' H7' 119.1
C8A' C8' C7' 119.2(3)
C8A' C8' H8' 120.4
C7' C8' H8' 120.4
C8' C8A' C8B' 119.6(3)
C8' C8A' C1' 131.6(3)
C8B' C8A' C1' 108.8(3)
C2A' C8B' C8A' 112.4(3)
C2A' C8B' C5A' 125.0(3)
C8A' C8B' C5A' 122.6(3)

loop_
_geom_bond_atom_site_label_1
_geom_bond_atom_site_label_2
_geom_bond_distance
O1 C1 1.194(4)
C1 C6 1.509(5)
C1 C2 1.533(5)
C2 C3 1.527(5)
C2 C5' 1.528(5)
C2 H2 1.0000
C3 C4 1.504(5)
C3 H3A 0.9900
C3 H3B 0.9900
C4 C5 1.544(6)
C4 H4A 0.9900
C4 H4B 0.9900
C5 C6 1.501(6)
C5 H5A 0.9900
C5 H5B 0.9900
C6 H6A 0.9900
C6 H6B 0.9900
C1' C8A' 1.512(4)
C1' C2' 1.558(5)
C1' H1'A 0.9900
C1' H1'B 0.9900
C2A' C3' 1.361(5)
C2A' C8B' 1.403(5)
C2A' C2' 1.512(4)
C2' H2'A 0.9900
C2' H2'B 0.9900
C3' C4' 1.445(5)
C3' H3' 0.9500
C4' C5' 1.365(6)
C4' H4' 0.9500
C5' C5A' 1.412(5)
C5A' C8B' 1.417(4)
C5A' C6' 1.433(5)
C6' C7' 1.357(5)
C6' H6' 0.9500
C7' C8' 1.406(5)
C7' H7' 0.9500
C8' C8A' 1.371(5)
C8' H8' 0.9500
C8A' C8B' 1.406(4)

loop_
_geom_torsion_atom_site_label_1
_geom_torsion_atom_site_label_2
_geom_torsion_atom_site_label_3
_geom_torsion_atom_site_label_4
_geom_torsion
O1 C1 C2 C3 -128.3(4)
C6 C1 C2 C3 54.4(4)
O1 C1 C2 C5' -1.1(5)
C6 C1 C2 C5' -178.5(3)
C5' C2 C3 C4 177.5(3)
C1 C2 C3 C4 -57.0(4)
C2 C3 C4 C5 58.2(5)
C3 C4 C5 C6 -54.1(5)
C4 C5 C6 C1 50.3(5)
O1 C1 C6 C5 130.3(4)
C2 C1 C6 C5 -52.3(5)
C3' C2A' C2' C1' 179.5(3)
C8B' C2A' C2' C1' -0.2(3)
C8A' C1' C2' C2A' 0.5(3)
C8B' C2A' C3' C4' 0.4(4)
C2' C2A' C3' C4' -179.3(3)
C2A' C3' C4' C5' -0.8(5)
C3' C4' C5' C5A' 1.0(5)
C3' C4' C5' C2 -179.7(3)
C3 C2 C5' C4' 30.4(5)
C1 C2 C5' C4' -93.2(4)
C3 C2 C5' C5A' -150.4(3)
C1 C2 C5' C5A' 86.1(4)
C4' C5' C5A' C8B' -0.8(4)
C2 C5' C5A' C8B' 179.9(3)
C4' C5' C5A' C6' 178.9(3)
C2 C5' C5A' C6' -0.4(5)
C5' C5A' C6' C7' -179.8(3)
C8B' C5A' C6' C7' -0.1(5)
C5A' C6' C7' C8' -0.1(5)
C6' C7' C8' C8A' -0.1(5)
C7' C8' C8A' C8B' 0.4(5)
C7' C8' C8A' C1' 178.6(3)
C2' C1' C8A' C8' -179.0(3)
C2' C1' C8A' C8B' -0.7(3)
C3' C2A' C8B' C8A' 180.0(3)
C2' C2A' C8B' C8A' -0.2(3)
C3' C2A' C8B' C5A' -0.2(4)
C2' C2A' C8B' C5A' 179.6(3)
C8' C8A' C8B' C2A' 179.2(3)
C1' C8A' C8B' C2A' 0.6(3)
C8' C8A' C8B' C5A' -0.7(5)
C1' C8A' C8B' C5A' -179.2(3)
C5' C5A' C8B' C2A' 0.4(4)
C6' C5A' C8B' C2A' -179.3(3)
C5' C5A' C8B' C8A' -179.8(3)
C6' C5A' C8B' C8A' 0.5(4)
